data_7041495
loop_
_publ_author_name
'Lu, Zhongkai'
'Gao, Yan'
'Chen, Hu'
'Liu, Zhao'
'Sun, Licheng'

_publ_section_title
;
 Water oxidation catalyzed by a charge-neutral mononuclear ruthenium(iii)
 complex.
;
_journal_issue 4
_journal_name_full 'Dalton transactions (Cambridge, England : 2003)'
_journal_page_first 1304
_journal_page_last 1310
_journal_paper_doi 10.1039/c6dt04160d
_journal_volume 46
_journal_year 2017
_chemical_formula_sum 'C40 H47 N4 O6 Ru'
_chemical_formula_weight 780.89
_chemical_name_systematic
;
 ?
;
_space_group_IT_number 61
_symmetry_cell_setting orthorhombic
_symmetry_space_group_name_Hall '-P 2ac 2ab'
_symmetry_space_group_name_H-M 'P b c a'
_atom_sites_solution_hydrogens geom
_atom_sites_solution_primary direct
_atom_sites_solution_secondary difmap
_audit_creation_method SHELXL-97
_audit_update_record
;
2016-12-10 deposited with the CCDC.
2016-12-16 downloaded from the CCDC.
;
_cell_angle_alpha 90.00
_cell_angle_beta 90.00
_cell_angle_gamma 90.00
_cell_formula_units_Z 8
_cell_length_a 9.758(3)
_cell_length_b 18.451(5)
_cell_length_c 42.443(11)
_cell_measurement_reflns_used 3257
_cell_measurement_temperature 298(2)
_cell_measurement_theta_max 24.08
_cell_measurement_theta_min 2.76
_cell_volume 7642(4)
_computing_cell_refinement 'Brucker SMART'
_computing_data_collection 'Brucker SMART'
_computing_data_reduction 'Brucker SAINT'
_computing_molecular_graphics 'Olex2 (Dolomanov et al., 2009)'
_computing_publication_material 'Olex2 (Dolomanov et al., 2009)'
_computing_structure_refinement 'SHELXL-97 (Sheldrick, 1997)'
_computing_structure_solution 'SHELXL-97 (Sheldrick, 1997)'
_diffrn_ambient_temperature 298(2)
_diffrn_measured_fraction_theta_full 0.964
_diffrn_measured_fraction_theta_max 0.964
_diffrn_measurement_device_type 'Bruker Smart Aepex CCD'
_diffrn_radiation_monochromator graphite
_diffrn_radiation_source 'fine-focus sealed tube'
_diffrn_radiation_type MoK\a
_diffrn_radiation_wavelength 0.71073
_diffrn_reflns_av_R_equivalents 0.1737
_diffrn_reflns_av_sigmaI/netI 0.1481
_diffrn_reflns_limit_h_max 8
_diffrn_reflns_limit_h_min -11
_diffrn_reflns_limit_k_max 21
_diffrn_reflns_limit_k_min -21
_diffrn_reflns_limit_l_max 47
_diffrn_reflns_limit_l_min -50
_diffrn_reflns_number 32295
_diffrn_reflns_theta_full 25.01
_diffrn_reflns_theta_max 25.01
_diffrn_reflns_theta_min 1.92
_exptl_absorpt_coefficient_mu 0.461
_exptl_absorpt_correction_T_max 0.9554
_exptl_absorpt_correction_T_min 0.8741
_exptl_absorpt_correction_type multi-scan
_exptl_absorpt_process_details sadabs
_exptl_crystal_colour green
_exptl_crystal_density_diffrn 1.358
_exptl_crystal_density_method 'not measured'
_exptl_crystal_description block
_exptl_crystal_F_000 3256
_exptl_crystal_size_max 0.30
_exptl_crystal_size_mid 0.20
_exptl_crystal_size_min 0.10
_refine_diff_density_max 0.654
_refine_diff_density_min -0.832
_refine_diff_density_rms 0.095
_refine_ls_extinction_method none
_refine_ls_goodness_of_fit_ref 1.026
_refine_ls_hydrogen_treatment mixed
_refine_ls_matrix_type full
_refine_ls_number_parameters 469
_refine_ls_number_reflns 6490
_refine_ls_number_restraints 36
_refine_ls_restrained_S_all 1.029
_refine_ls_R_factor_all 0.1888
_refine_ls_R_factor_gt 0.0785
_refine_ls_shift/su_max 0.000
_refine_ls_shift/su_mean 0.000
_refine_ls_structure_factor_coef Fsqd
_refine_ls_weighting_details 'calc w=1/[\s^2^(Fo^2^)+(0.0424P)^2^+35.7566P] where P=(Fo^2^+2Fc^2^)/3'
_refine_ls_weighting_scheme calc
_refine_ls_wR_factor_gt 0.1434
_refine_ls_wR_factor_ref 0.1838
_reflns_number_gt 2901
_reflns_number_total 6490
_reflns_threshold_expression >2sigma(I)
_cod_data_source_file c6dt04160d2.cif
_cod_data_source_block ok
_cod_depositor_comments 'Adding full bibliography for 7041495.cif.'
_cod_original_sg_symbol_Hall '-P 2ac 2ab '
_cod_original_sg_symbol_H-M 'P b c a '
_cod_database_code 7041495

loop_
_symmetry_equiv_pos_as_xyz
'x, y, z'
'-x+1/2, -y, z+1/2'
'x+1/2, -y+1/2, -z'
'-x, y+1/2, -z+1/2'
'-x, -y, -z'
'x-1/2, y, -z-1/2'
'-x-1/2, y-1/2, z'
'x, -y-1/2, z-1/2'

loop_
_atom_site_label
_atom_site_type_symbol
_atom_site_fract_x
_atom_site_fract_y
_atom_site_fract_z
_atom_site_U_iso_or_equiv
_atom_site_adp_type
_atom_site_occupancy
_atom_site_symmetry_multiplicity
_atom_site_calc_flag
_atom_site_refinement_flags
C1 C 0.5271(11) 0.0675(5) 0.1082(2) 0.048(3) Uani 1 1 d .
C2 C 0.6020(10) 0.0474(4) 0.1375(2) 0.038(2) Uani 1 1 d .
C3 C 0.5541(9) -0.0096(4) 0.1563(2) 0.041(2) Uani 1 1 d .
H3 H 0.4763 -0.0343 0.1496 0.049 Uiso 1 1 calc R
C4 C 0.6157(11) -0.0317(5) 0.1844(2) 0.044(3) Uani 1 1 d .
C5 C 0.7383(12) 0.0029(4) 0.1932(2) 0.045(2) Uani 1 1 d .
H5 H 0.7862 -0.0129 0.2109 0.054 Uiso 1 1 calc R
C6 C 0.7869(9) 0.0599(4) 0.1758(2) 0.036(2) Uani 1 1 d .
C7 C 0.7197(10) 0.0816(4) 0.1481(2) 0.041(3) Uani 1 1 d .
C8 C 0.5622(11) -0.0967(5) 0.2036(2) 0.048(3) Uani 1 1 d .
C9 C 0.4175(11) -0.1178(5) 0.1942(3) 0.066(3) Uani 1 1 d .
H9A H 0.3582 -0.0766 0.1964 0.099 Uiso 1 1 calc R
H9B H 0.3858 -0.1562 0.2077 0.099 Uiso 1 1 calc R
H9C H 0.4169 -0.1340 0.1727 0.099 Uiso 1 1 calc R
C10 C 0.5648(13) -0.0781(6) 0.2388(2) 0.081(4) Uani 1 1 d .
H10A H 0.5247 -0.0311 0.2419 0.122 Uiso 1 1 calc R
H10B H 0.6578 -0.0777 0.2461 0.122 Uiso 1 1 calc R
H10C H 0.5134 -0.1137 0.2503 0.122 Uiso 1 1 calc R
C11 C 0.6572(12) -0.1626(5) 0.1978(3) 0.078(4) Uani 1 1 d .
H11A H 0.6287 -0.2022 0.2109 0.117 Uiso 1 1 calc R
H11B H 0.7499 -0.1496 0.2028 0.117 Uiso 1 1 calc R
H11C H 0.6518 -0.1767 0.1760 0.117 Uiso 1 1 calc R
C12 C 1.0122(10) 0.2496(5) 0.1173(2) 0.041(3) Uani 1 1 d .
C13 C 1.0105(9) 0.2005(4) 0.1455(2) 0.030(2) Uani 1 1 d .
C14 C 1.1194(9) 0.2002(5) 0.1662(2) 0.040(2) Uani 1 1 d .
H14 H 1.1911 0.2322 0.1624 0.048 Uiso 1 1 calc R
C15 C 1.1297(9) 0.1555(5) 0.1924(2) 0.035(2) Uani 1 1 d .
C16 C 1.0216(10) 0.1084(5) 0.1980(2) 0.040(2) Uani 1 1 d .
H16 H 1.0246 0.0778 0.2154 0.048 Uiso 1 1 calc R
C17 C 0.9104(10) 0.1064(5) 0.1783(2) 0.038(2) Uani 1 1 d .
C18 C 0.9039(10) 0.1513(5) 0.1515(2) 0.036(2) Uani 1 1 d .
C19 C 1.2536(12) 0.1568(4) 0.2140(2) 0.048(2) Uani 1 1 d U
C20 C 1.3570(14) 0.2146(7) 0.2063(3) 0.117(5) Uani 1 1 d U
H20A H 1.4140 0.1986 0.1892 0.176 Uiso 1 1 calc R
H20B H 1.4128 0.2239 0.2245 0.176 Uiso 1 1 calc R
H20C H 1.3102 0.2583 0.2003 0.176 Uiso 1 1 calc R
C21 C 1.2079(13) 0.1743(7) 0.2479(3) 0.107(4) Uani 1 1 d U
H21A H 1.1569 0.2187 0.2480 0.161 Uiso 1 1 calc R
H21B H 1.2872 0.1792 0.2611 0.161 Uiso 1 1 calc R
H21C H 1.1513 0.1357 0.2557 0.161 Uiso 1 1 calc R
C22 C 1.3195(13) 0.0834(6) 0.2155(3) 0.107(4) Uani 1 1 d U
H22A H 1.2538 0.0485 0.2228 0.161 Uiso 1 1 calc R
H22B H 1.3959 0.0849 0.2297 0.161 Uiso 1 1 calc R
H22C H 1.3508 0.0698 0.1949 0.161 Uiso 1 1 calc R
C23 C 0.7927(10) 0.2798(5) 0.0369(2) 0.051(3) Uani 1 1 d .
H23 H 0.8395 0.3071 0.0518 0.061 Uiso 1 1 calc R
C24 C 0.7958(10) 0.3019(5) 0.0063(2) 0.049(3) Uani 1 1 d .
H24 H 0.8444 0.3436 0.0012 0.059 Uiso 1 1 calc R
C25 C 0.7304(11) 0.2653(5) -0.0170(2) 0.046(3) Uani 1 1 d .
C26 C 0.6519(11) 0.2066(6) -0.0071(2) 0.053(3) Uani 1 1 d .
H26 H 0.5998 0.1805 -0.0215 0.063 Uiso 1 1 calc R
C27 C 0.6522(10) 0.1878(5) 0.0241(3) 0.050(3) Uani 1 1 d .
H27 H 0.5970 0.1491 0.0302 0.060 Uiso 1 1 calc R
C28 C 0.7433(13) 0.2861(6) -0.0510(2) 0.078(3) Uani 1 1 d .
H28A H 0.7904 0.3316 -0.0526 0.118 Uiso 1 1 calc R
H28B H 0.6537 0.2905 -0.0601 0.118 Uiso 1 1 calc R
H28C H 0.7941 0.2495 -0.0620 0.118 Uiso 1 1 calc R
C29 C 0.6985(10) 0.3343(5) 0.1145(2) 0.056(3) Uani 1 1 d .
H29 H 0.7915 0.3402 0.1104 0.067 Uiso 1 1 calc R
C30 C 0.6250(11) 0.3937(5) 0.1248(2) 0.059(3) Uani 1 1 d .
H30 H 0.6690 0.4379 0.1277 0.071 Uiso 1 1 calc R
C31 C 0.4872(11) 0.3876(6) 0.1309(2) 0.053(3) Uani 1 1 d .
C32 C 0.4301(12) 0.3213(6) 0.1253(3) 0.066(3) Uani 1 1 d .
H32 H 0.3366 0.3148 0.1285 0.079 Uiso 1 1 calc R
C33 C 0.5074(12) 0.2650(6) 0.1153(2) 0.057(3) Uani 1 1 d .
H33 H 0.4638 0.2209 0.1118 0.069 Uiso 1 1 calc R
C34 C 0.4071(12) 0.4512(6) 0.1434(3) 0.078(4) Uani 1 1 d .
H34A H 0.4040 0.4489 0.1660 0.118 Uiso 1 1 calc R
H34B H 0.3155 0.4496 0.1352 0.118 Uiso 1 1 calc R
H34C H 0.4506 0.4954 0.1370 0.118 Uiso 1 1 calc R
C35 C 0.7877(11) 0.0375(6) 0.0563(2) 0.064(3) Uani 1 1 d .
H35 H 0.6932 0.0412 0.0539 0.076 Uiso 1 1 calc R
C36 C 0.8529(14) -0.0205(6) 0.0429(3) 0.079(4) Uani 1 1 d .
H36 H 0.8031 -0.0538 0.0310 0.095 Uiso 1 1 calc R
C37 C 0.9913(15) -0.0298(6) 0.0468(3) 0.069(3) Uani 1 1 d .
C38 C 1.0577(13) 0.0209(6) 0.0652(3) 0.072(4) Uani 1 1 d .
H38 H 1.1503 0.0148 0.0697 0.087 Uiso 1 1 calc R
C39 C 0.9887(13) 0.0807(5) 0.0770(3) 0.063(3) Uani 1 1 d .
H39 H 1.0373 0.1156 0.0882 0.076 Uiso 1 1 calc R
C40 C 1.0674(14) -0.0949(5) 0.0341(3) 0.099(5) Uani 1 1 d .
H40A H 1.1140 -0.0817 0.0150 0.148 Uiso 1 1 calc R
H40B H 1.0036 -0.1332 0.0299 0.148 Uiso 1 1 calc R
H40C H 1.1332 -0.1110 0.0494 0.148 Uiso 1 1 calc R
N1 N 0.6433(8) 0.2685(4) 0.10987(16) 0.0354(19) Uani 1 1 d .
N2 N 0.8528(9) 0.0895(4) 0.07275(19) 0.048(2) Uani 1 1 d .
N3 N 0.7882(7) 0.1393(3) 0.13392(16) 0.037(2) Uani 1 1 d .
N4 N 0.7250(8) 0.2202(4) 0.04643(16) 0.040(2) Uani 1 1 d .
O1 O 0.4195(7) 0.0353(3) 0.10100(16) 0.063(2) Uani 1 1 d .
O2 O 0.5729(6) 0.1197(3) 0.09045(14) 0.0459(17) Uani 1 1 d .
O3 O 0.9279(6) 0.2382(3) 0.09435(14) 0.0409(16) Uani 1 1 d .
O4 O 1.0987(7) 0.2988(3) 0.11658(14) 0.0511(19) Uani 1 1 d .
O5 O 0.4200(11) 0.0329(5) 0.0284(2) 0.141(4) Uani 1 1 d .
H5A H 0.4335 0.0475 0.0470 0.212 Uiso 1 1 d R
H5B H 0.4338 -0.0128 0.0289 0.212 Uiso 1 1 d R
O6 O 0.4487(12) -0.0983(4) 0.07047(18) 0.125(4) Uani 1 1 d .
H6A H 0.4545 -0.0604 0.0819 0.188 Uiso 1 1 d R
H6B H 0.4565 -0.1347 0.0827 0.188 Uiso 1 1 d R
Ru1 Ru 0.75082(10) 0.17853(4) 0.092675(15) 0.0370(2) Uani 1 1 d .

loop_
_atom_site_aniso_label
_atom_site_aniso_U_11
_atom_site_aniso_U_22
_atom_site_aniso_U_33
_atom_site_aniso_U_23
_atom_site_aniso_U_13
_atom_site_aniso_U_12
C1 0.045(7) 0.033(5) 0.065(7) -0.005(6) 0.001(6) -0.005(6)
C2 0.035(7) 0.028(5) 0.051(6) -0.001(4) 0.002(5) -0.007(5)
C3 0.027(6) 0.032(5) 0.065(7) 0.001(5) -0.008(5) -0.008(5)
C4 0.044(7) 0.033(5) 0.054(6) 0.005(5) 0.003(5) -0.010(5)
C5 0.047(7) 0.033(5) 0.055(6) 0.004(4) -0.007(6) -0.005(6)
C6 0.035(7) 0.025(5) 0.047(5) 0.000(4) 0.000(4) -0.003(4)
C7 0.040(8) 0.029(5) 0.055(6) -0.006(4) -0.003(5) 0.007(5)
C8 0.056(8) 0.034(6) 0.055(7) 0.008(5) 0.003(6) -0.009(5)
C9 0.062(9) 0.049(7) 0.088(8) 0.010(6) 0.003(7) -0.025(6)
C10 0.091(11) 0.087(9) 0.066(8) 0.022(7) 0.009(7) -0.046(8)
C11 0.067(9) 0.039(7) 0.128(11) 0.023(7) -0.010(8) -0.001(6)
C12 0.030(7) 0.045(6) 0.049(7) -0.004(5) 0.008(5) -0.005(5)
C13 0.019(6) 0.028(5) 0.043(5) 0.001(4) 0.001(4) -0.004(4)
C14 0.027(6) 0.040(6) 0.051(6) 0.002(5) -0.001(5) -0.010(5)
C15 0.019(6) 0.040(5) 0.045(6) -0.007(5) -0.002(4) -0.001(5)
C16 0.038(7) 0.040(6) 0.043(6) 0.006(5) 0.002(5) 0.002(5)
C17 0.036(7) 0.038(5) 0.040(6) 0.004(5) 0.001(5) -0.005(5)
C18 0.026(6) 0.036(5) 0.047(6) -0.006(5) 0.001(5) -0.003(5)
C19 0.033(6) 0.038(5) 0.072(6) 0.002(4) -0.022(7) 0.000(6)
C20 0.086(10) 0.124(10) 0.142(10) 0.037(9) -0.068(9) -0.033(9)
C21 0.072(10) 0.155(11) 0.095(8) -0.018(9) -0.031(7) 0.008(9)
C22 0.073(9) 0.082(9) 0.167(11) -0.008(8) -0.058(8) 0.016(7)
C23 0.052(9) 0.045(6) 0.055(7) -0.002(5) -0.010(5) -0.009(5)
C24 0.052(8) 0.053(6) 0.042(6) 0.009(5) -0.004(5) 0.008(5)
C25 0.039(7) 0.054(6) 0.045(6) 0.000(5) 0.000(6) 0.017(6)
C26 0.048(8) 0.057(7) 0.054(7) -0.010(6) -0.013(6) 0.000(6)
C27 0.034(7) 0.044(6) 0.072(7) 0.000(6) -0.001(6) -0.006(5)
C28 0.084(9) 0.101(9) 0.051(6) 0.005(6) -0.018(8) 0.016(9)
C29 0.025(7) 0.052(7) 0.090(8) 0.002(6) 0.004(5) -0.003(5)
C30 0.042(8) 0.041(6) 0.095(9) -0.009(6) -0.003(6) 0.006(6)
C31 0.028(7) 0.065(8) 0.067(7) -0.001(6) 0.003(6) 0.003(6)
C32 0.045(8) 0.054(7) 0.098(9) -0.003(7) 0.020(7) 0.000(7)
C33 0.043(8) 0.048(7) 0.081(9) -0.012(6) 0.005(6) -0.007(6)
C34 0.053(9) 0.071(8) 0.111(10) -0.020(7) 0.022(7) 0.018(7)
C35 0.039(9) 0.058(7) 0.094(9) -0.021(6) 0.003(6) 0.005(6)
C36 0.072(11) 0.057(8) 0.108(11) -0.030(7) 0.000(8) 0.009(7)
C37 0.071(10) 0.055(7) 0.081(9) -0.013(7) 0.007(7) 0.016(7)
C38 0.049(9) 0.070(8) 0.097(10) -0.009(7) 0.002(7) 0.020(7)
C39 0.058(9) 0.041(7) 0.091(9) -0.012(6) 0.011(7) 0.003(6)
C40 0.097(12) 0.047(7) 0.152(13) -0.031(8) 0.031(10) 0.017(7)
N1 0.020(5) 0.038(5) 0.048(5) 0.001(4) -0.001(4) -0.003(4)
N2 0.041(6) 0.038(5) 0.066(6) -0.005(4) 0.008(5) -0.005(4)
N3 0.037(6) 0.022(4) 0.051(5) 0.002(3) -0.001(4) -0.005(4)
N4 0.037(6) 0.039(4) 0.043(4) -0.003(4) -0.008(4) -0.003(4)
O1 0.044(5) 0.050(4) 0.097(6) 0.015(4) -0.019(4) -0.023(4)
O2 0.039(4) 0.042(4) 0.056(4) 0.005(3) -0.017(4) -0.008(3)
O3 0.037(4) 0.044(4) 0.042(4) 0.004(3) -0.010(3) -0.004(3)
O4 0.045(5) 0.046(4) 0.062(5) 0.014(3) -0.013(4) -0.026(4)
O5 0.149(11) 0.119(8) 0.156(9) 0.044(7) -0.028(8) -0.019(8)
O6 0.242(13) 0.059(5) 0.076(6) 0.005(4) -0.011(7) -0.023(7)
Ru1 0.0321(4) 0.0355(3) 0.0433(4) 0.0007(4) -0.0027(5) -0.0053(5)

loop_
_atom_type_symbol
_atom_type_description
_atom_type_scat_dispersion_real
_atom_type_scat_dispersion_imag
_atom_type_scat_source
C C 0.0033 0.0016 'International Tables Vol C Tables 4.2.6.8 and 6.1.1.4'
H H 0.0000 0.0000 'International Tables Vol C Tables 4.2.6.8 and 6.1.1.4'
N N 0.0061 0.0033 'International Tables Vol C Tables 4.2.6.8 and 6.1.1.4'
O O 0.0106 0.0060 'International Tables Vol C Tables 4.2.6.8 and 6.1.1.4'
Ru Ru -1.2594 0.8363 'International Tables Vol C Tables 4.2.6.8 and 6.1.1.4'

loop_
_geom_angle_atom_site_label_1
_geom_angle_atom_site_label_2
_geom_angle_atom_site_label_3
_geom_angle
O1 C1 O2 120.1(9)
O1 C1 C2 120.0(9)
O2 C1 C2 119.9(9)
C7 C2 C3 115.8(9)
C7 C2 C1 124.3(8)
C3 C2 C1 119.9(9)
C4 C3 C2 124.1(9)
C4 C3 H3 117.9
C2 C3 H3 117.9
C3 C4 C5 117.5(8)
C3 C4 C8 122.2(9)
C5 C4 C8 120.0(9)
C6 C5 C4 120.0(9)
C6 C5 H5 120.0
C4 C5 H5 120.0
C5 C6 C7 120.6(9)
C5 C6 C17 133.5(9)
C7 C6 C17 105.8(7)
C2 C7 N3 127.2(8)
C2 C7 C6 121.9(8)
N3 C7 C6 110.9(8)
C9 C8 C10 109.1(9)
C9 C8 C4 112.1(8)
C10 C8 C4 109.5(8)
C9 C8 C11 108.3(8)
C10 C8 C11 108.7(9)
C4 C8 C11 108.9(8)
C8 C9 H9A 109.5
C8 C9 H9B 109.5
H9A C9 H9B 109.5
C8 C9 H9C 109.5
H9A C9 H9C 109.5
H9B C9 H9C 109.5
C8 C10 H10A 109.5
C8 C10 H10B 109.5
H10A C10 H10B 109.5
C8 C10 H10C 109.5
H10A C10 H10C 109.5
H10B C10 H10C 109.5
C8 C11 H11A 109.5
C8 C11 H11B 109.5
H11A C11 H11B 109.5
C8 C11 H11C 109.5
H11A C11 H11C 109.5
H11B C11 H11C 109.5
O4 C12 O3 122.2(9)
O4 C12 C13 118.0(9)
O3 C12 C13 119.8(8)
C14 C13 C18 116.9(8)
C14 C13 C12 120.2(8)
C18 C13 C12 122.8(8)
C13 C14 C15 124.7(8)
C13 C14 H14 117.6
C15 C14 H14 117.6
C16 C15 C14 117.0(8)
C16 C15 C19 120.8(8)
C14 C15 C19 122.1(8)
C17 C16 C15 120.9(8)
C17 C16 H16 119.6
C15 C16 H16 119.6
C16 C17 C18 120.9(9)
C16 C17 C6 134.5(8)
C18 C17 C6 104.3(8)
N3 C18 C13 128.1(8)
N3 C18 C17 112.4(8)
C13 C18 C17 119.5(8)
C22 C19 C20 111.2(11)
C22 C19 C15 110.7(8)
C20 C19 C15 114.6(8)
C22 C19 C21 105.8(9)
C20 C19 C21 104.3(9)
C15 C19 C21 109.6(9)
C19 C20 H20A 109.5
C19 C20 H20B 109.5
H20A C20 H20B 109.5
C19 C20 H20C 109.5
H20A C20 H20C 109.5
H20B C20 H20C 109.5
C19 C21 H21A 109.5
C19 C21 H21B 109.5
H21A C21 H21B 109.5
C19 C21 H21C 109.5
H21A C21 H21C 109.5
H21B C21 H21C 109.5
C19 C22 H22A 109.5
C19 C22 H22B 109.5
H22A C22 H22B 109.5
C19 C22 H22C 109.5
H22A C22 H22C 109.5
H22B C22 H22C 109.5
N4 C23 C24 123.0(9)
N4 C23 H23 118.5
C24 C23 H23 118.5
C25 C24 C23 122.4(10)
C25 C24 H24 118.8
C23 C24 H24 118.8
C24 C25 C26 115.2(9)
C24 C25 C28 122.3(10)
C26 C25 C28 122.4(10)
C27 C26 C25 119.2(9)
C27 C26 H26 120.4
C25 C26 H26 120.4
N4 C27 C26 125.3(9)
N4 C27 H27 117.4
C26 C27 H27 117.4
C25 C28 H28A 109.5
C25 C28 H28B 109.5
H28A C28 H28B 109.5
C25 C28 H28C 109.5
H28A C28 H28C 109.5
H28B C28 H28C 109.5
N1 C29 C30 123.7(10)
N1 C29 H29 118.1
C30 C29 H29 118.1
C31 C30 C29 120.2(10)
C31 C30 H30 119.9
C29 C30 H30 119.9
C32 C31 C30 116.1(10)
C32 C31 C34 123.2(10)
C30 C31 C34 120.8(10)
C33 C32 C31 121.0(11)
C33 C32 H32 119.5
C31 C32 H32 119.5
N1 C33 C32 124.5(10)
N1 C33 H33 117.8
C32 C33 H33 117.8
C31 C34 H34A 109.5
C31 C34 H34B 109.5
H34A C34 H34B 109.5
C31 C34 H34C 109.5
H34A C34 H34C 109.5
H34B C34 H34C 109.5
N2 C35 C36 123.6(11)
N2 C35 H35 118.2
C36 C35 H35 118.2
C35 C36 C37 120.3(12)
C35 C36 H36 119.8
C37 C36 H36 119.8
C36 C37 C38 116.5(11)
C36 C37 C40 122.7(12)
C38 C37 C40 120.6(12)
C37 C38 C39 121.1(12)
C37 C38 H38 119.4
C39 C38 H38 119.4
N2 C39 C38 121.5(11)
N2 C39 H39 119.2
C38 C39 H39 119.2
C37 C40 H40A 109.5
C37 C40 H40B 109.5
H40A C40 H40B 109.5
C37 C40 H40C 109.5
H40A C40 H40C 109.5
H40B C40 H40C 109.5
C29 N1 C33 114.4(8)
C29 N1 Ru1 124.5(7)
C33 N1 Ru1 121.0(7)
C35 N2 C39 116.7(9)
C35 N2 Ru1 122.9(7)
C39 N2 Ru1 120.4(7)
C18 N3 C7 106.5(7)
C18 N3 Ru1 126.0(6)
C7 N3 Ru1 126.1(6)
C27 N4 C23 114.6(8)
C27 N4 Ru1 124.1(7)
C23 N4 Ru1 121.1(6)
C1 O2 Ru1 131.0(6)
C12 O3 Ru1 130.5(6)
H5A O5 H5B 105.5
H6A O6 H6B 107.1
N3 Ru1 O2 90.2(3)
N3 Ru1 O3 90.6(3)
O2 Ru1 O3 179.2(2)
N3 Ru1 N1 94.4(3)
O2 Ru1 N1 90.6(3)
O3 Ru1 N1 89.1(3)
N3 Ru1 N2 89.0(3)
O2 Ru1 N2 88.2(3)
O3 Ru1 N2 92.0(3)
N1 Ru1 N2 176.5(3)
N3 Ru1 N4 175.8(3)
O2 Ru1 N4 92.8(3)
O3 Ru1 N4 86.4(3)
N1 Ru1 N4 88.6(3)
N2 Ru1 N4 88.1(3)

loop_
_geom_bond_atom_site_label_1
_geom_bond_atom_site_label_2
_geom_bond_distance
C1 O1 1.244(11)
C1 O2 1.302(11)
C1 C2 1.491(13)
C2 C7 1.385(12)
C2 C3 1.398(11)
C3 C4 1.397(12)
C3 H3 0.9300
C4 C5 1.407(13)
C4 C8 1.542(12)
C5 C6 1.368(11)
C5 H5 0.9300
C6 C7 1.405(11)
C6 C17 1.484(12)
C7 N3 1.394(10)
C8 C9 1.518(13)
C8 C10 1.533(13)
C8 C11 1.547(13)
C9 H9A 0.9600
C9 H9B 0.9600
C9 H9C 0.9600
C10 H10A 0.9600
C10 H10B 0.9600
C10 H10C 0.9600
C11 H11A 0.9600
C11 H11B 0.9600
C11 H11C 0.9600
C12 O4 1.239(10)
C12 O3 1.293(10)
C12 C13 1.500(12)
C13 C14 1.378(11)
C13 C18 1.404(11)
C14 C15 1.388(11)
C14 H14 0.9300
C15 C16 1.387(12)
C15 C19 1.515(12)
C16 C17 1.372(12)
C16 H16 0.9300
C17 C18 1.408(11)
C18 N3 1.371(10)
C19 C22 1.501(13)
C19 C20 1.504(15)
C19 C21 1.541(15)
C20 H20A 0.9600
C20 H20B 0.9600
C20 H20C 0.9600
C21 H21A 0.9600
C21 H21B 0.9600
C21 H21C 0.9600
C22 H22A 0.9600
C22 H22B 0.9600
C22 H22C 0.9600
C23 N4 1.345(11)
C23 C24 1.359(12)
C23 H23 0.9300
C24 C25 1.357(12)
C24 H24 0.9300
C25 C26 1.391(13)
C25 C28 1.498(12)
C26 C27 1.370(12)
C26 H26 0.9300
C27 N4 1.326(11)
C27 H27 0.9300
C28 H28A 0.9600
C28 H28B 0.9600
C28 H28C 0.9600
C29 N1 1.342(11)
C29 C30 1.381(13)
C29 H29 0.9300
C30 C31 1.374(13)
C30 H30 0.9300
C31 C32 1.365(13)
C31 C34 1.505(13)
C32 C33 1.353(13)
C32 H32 0.9300
C33 N1 1.347(12)
C33 H33 0.9300
C34 H34A 0.9600
C34 H34B 0.9600
C34 H34C 0.9600
C35 N2 1.346(11)
C35 C36 1.370(14)
C35 H35 0.9300
C36 C37 1.372(16)
C36 H36 0.9300
C37 C38 1.378(15)
C37 C40 1.510(14)
C38 C39 1.389(13)
C38 H38 0.9300
C39 N2 1.348(13)
C39 H39 0.9300
C40 H40A 0.9600
C40 H40B 0.9600
C40 H40C 0.9600
N1 Ru1 2.095(7)
N2 Ru1 2.098(8)
N3 Ru1 1.929(7)
N4 Ru1 2.123(7)
O2 Ru1 2.049(6)
O3 Ru1 2.050(6)
O5 H5A 0.8472
O5 H5B 0.8541
O6 H6A 0.8529
O6 H6B 0.8519
